data_7240910
loop_
_publ_author_name
'Vassilyeva, Olga Yu.'
'Buvaylo, Elena A.'
'Linnik, Rostyslav P.'
'Nesterov, Dmytro S.'
'Trachevsky, Vladimir V.'
'Skelton, Brian W.'

_publ_section_title
;
 Synthetic strategy towards halometallates with
 imidazo[1,5-a]pyridinium-based counterions
;
_journal_name_full CrystEngComm
_journal_paper_doi 10.1039/D0CE00018C
_journal_year 2020
_chemical_absolute_configuration ad
_chemical_formula_moiety 'Cl3 Pb, C8 H9 N2'
_chemical_formula_sum 'C8 H9 Cl3 N2 Pb'
_chemical_formula_weight 446.71
_space_group_IT_number 43
_space_group_name_Hall 'F 2 -2d'
_space_group_name_H-M_alt 'F d d 2'
_symmetry_cell_setting orthorhombic
_symmetry_Int_Tables_number 43
_symmetry_space_group_name_Hall 'F 2 -2d'
_symmetry_space_group_name_H-M 'F d d 2'
_atom_sites_solution_hydrogens geom
_audit_creation_date 2015-12-21T06:13:32-00:00
_audit_creation_method 'WinGX routine CIF_UPDATE'
_audit_update_record
;
2019-12-16 deposited with the CCDC.	2020-07-21 downloaded from the CCDC.
;
_cell_angle_alpha 90
_cell_angle_beta 90
_cell_angle_gamma 90
_cell_formula_units_Z 16
_cell_length_a 43.5467(12)
_cell_length_b 24.8590(7)
_cell_length_c 4.32220(10)
_cell_measurement_reflns_used 7782
_cell_measurement_temperature 100(2)
_cell_measurement_theta_max 32.178
_cell_measurement_theta_min 1.903
_cell_volume 4678.9(2)
_computing_cell_refinement 'CrysAlisPro 1.171.38.41 (Rigaku OD, 2015)'
_computing_data_collection 'CrysAlisPro 1.171.38.41 (Rigaku OD, 2015)'
_computing_data_reduction 'CrysAlisPro 1.171.38.41 (Rigaku OD, 2015)'
_computing_molecular_graphics 'Diamond (Brandenburg, K., (1999)'
_computing_publication_material 'WinGX Farrugia, L. J. (1999)'
_computing_structure_refinement 'SHELXL-2014 (Sheldrick, 2015)'
_computing_structure_solution 'SHELXT (Sheldrick, 2015)'
_diffrn_ambient_temperature 100(2)
_diffrn_detector 'CCD plate'
_diffrn_detector_area_resol_mean 10.4738
_diffrn_measured_fraction_theta_full 0.999
_diffrn_measured_fraction_theta_max 0.955
_diffrn_measurement_device 'four-circle diffractometer'
_diffrn_measurement_device_type 'Oxford Diffraction Gemini diffractometer'
_diffrn_measurement_method '\w scans'
_diffrn_orient_matrix_UB_11 0.013616
_diffrn_orient_matrix_UB_12 -0.0039519
_diffrn_orient_matrix_UB_13 -0.0871415
_diffrn_orient_matrix_UB_21 -0.0003442
_diffrn_orient_matrix_UB_22 0.0273546
_diffrn_orient_matrix_UB_23 -0.0465275
_diffrn_orient_matrix_UB_31 0.0089327
_diffrn_orient_matrix_UB_32 0.0070874
_diffrn_orient_matrix_UB_33 0.1310434
_diffrn_radiation_monochromator graphite
_diffrn_radiation_probe x-ray
_diffrn_radiation_type MoK\a
_diffrn_radiation_wavelength 0.71073
_diffrn_reflns_av_R_equivalents 0.0404
_diffrn_reflns_av_unetI/netI 0.1033
_diffrn_reflns_Laue_measured_fraction_full 0.999
_diffrn_reflns_Laue_measured_fraction_max 0.955
_diffrn_reflns_limit_h_max 62
_diffrn_reflns_limit_h_min -51
_diffrn_reflns_limit_k_max 34
_diffrn_reflns_limit_k_min -37
_diffrn_reflns_limit_l_max 6
_diffrn_reflns_limit_l_min -6
_diffrn_reflns_number 13122
_diffrn_reflns_point_group_measured_fraction_full 0.999
_diffrn_reflns_point_group_measured_fraction_max 0.955
_diffrn_reflns_theta_full 31
_diffrn_reflns_theta_max 32.436
_diffrn_reflns_theta_min 1.871
_diffrn_source 'Enhance (Mo) X-ray Source'
_exptl_absorpt_coefficient_mu 15.07
_exptl_absorpt_correction_T_max 0.332
_exptl_absorpt_correction_T_min 0.073
_exptl_absorpt_correction_type analytical
_exptl_absorpt_process_details
;
         CrysAlisPro 1.171.38.41 (Rigaku Oxford Diffraction, 2015)
;
_exptl_crystal_colour colourless
_exptl_crystal_density_diffrn 2.537
_exptl_crystal_description needle
_exptl_crystal_F_000 3264
_exptl_crystal_size_max 0.38
_exptl_crystal_size_mid 0.105
_exptl_crystal_size_min 0.085
_refine_diff_density_max 0.767
_refine_diff_density_min -1.109
_refine_diff_density_rms 0.236
_refine_ls_abs_structure_details
;
 Refined as an inversion twin.
;
_refine_ls_abs_structure_Flack 0.360(7)
_refine_ls_extinction_method none
_refine_ls_goodness_of_fit_ref 0.875
_refine_ls_hydrogen_treatment constr
_refine_ls_matrix_type full
_refine_ls_number_parameters 129
_refine_ls_number_reflns 3868
_refine_ls_number_restraints 1
_refine_ls_restrained_S_all 0.875
_refine_ls_R_factor_all 0.026
_refine_ls_R_factor_gt 0.0204
_refine_ls_shift/su_max 0.002
_refine_ls_shift/su_mean 0
_refine_ls_structure_factor_coef Fsqd
_refine_ls_weighting_details 'w=1/[\s^2^(Fo^2^)] where P=(Fo^2^+2Fc^2^)/3'
_refine_ls_weighting_scheme calc
_refine_ls_wR_factor_gt 0.0304
_refine_ls_wR_factor_ref 0.0318
_reflns_number_gt 3663
_reflns_number_total 3868
_reflns_threshold_expression 'I > 2\s(I)'
_cod_data_source_file d0ce00018c2.cif
_cod_data_source_block lv744f
_cod_database_code 7240910

loop_
_symmetry_equiv_pos_as_xyz
'x, y, z'
'-x, -y, z'
'-x+1/4, y+1/4, z+1/4'
'x+1/4, -y+1/4, z+1/4'
'x, y+1/2, z+1/2'
'-x, -y+1/2, z+1/2'
'-x+1/4, y+3/4, z+3/4'
'x+1/4, -y+3/4, z+3/4'
'x+1/2, y, z+1/2'
'-x+1/2, -y, z+1/2'
'-x+3/4, y+1/4, z+3/4'
'x+3/4, -y+1/4, z+3/4'
'x+1/2, y+1/2, z'
'-x+1/2, -y+1/2, z'
'-x+3/4, y+3/4, z+1/4'
'x+3/4, -y+3/4, z+1/4'

loop_
_atom_site_label
_atom_site_type_symbol
_atom_site_fract_x
_atom_site_fract_y
_atom_site_fract_z
_atom_site_U_iso_or_equiv
_atom_site_adp_type
_atom_site_occupancy
_atom_site_calc_flag
_atom_site_disorder_assembly
_atom_site_disorder_group
Pb1 Pb 0.77530(2) 0.56395(2) 0.35137(11) 0.01193(4) Uani 1 d . .
Cl1 Cl 0.75969(3) 0.63403(4) 0.8464(4) 0.0199(2) Uani 1 d . .
Cl2 Cl 0.83226(3) 0.60435(4) 0.3631(4) 0.0167(2) Uani 1 d . .
Cl3 Cl 0.79101(3) 0.48755(5) 0.8390(4) 0.0188(2) Uani 1 d . .
C1 C 0.87600(12) 0.76791(19) 0.6536(11) 0.0154(11) Uani 1 d . .
H1 H 0.8952 0.7855 0.6315 0.018 Uiso 1 calc . .
N2 N 0.87001(10) 0.72313(14) 0.8317(11) 0.0152(8) Uani 1 d . .
C2 C 0.89310(13) 0.6941(2) 1.0156(11) 0.0212(13) Uani 1 d . .
H2A H 0.883 0.666 1.1376 0.032 Uiso 1 calc . .
H2B H 0.9035 0.7193 1.1549 0.032 Uiso 1 calc . .
H2C H 0.9082 0.6776 0.8768 0.032 Uiso 1 calc . .
C3 C 0.84067(13) 0.7100(2) 0.8090(13) 0.0169(11) Uani 1 d . .
H3 H 0.8309 0.681 0.9121 0.02 Uiso 1 calc . .
N3A N 0.82708(9) 0.74512(14) 0.6139(12) 0.0150(8) Uani 1 d . .
C4 C 0.79684(12) 0.7476(2) 0.5152(11) 0.0159(11) Uani 1 d . .
H4 H 0.7823 0.7216 0.5815 0.019 Uiso 1 calc . .
C5 C 0.78855(12) 0.78772(19) 0.3234(15) 0.0195(11) Uani 1 d . .
H5 H 0.7678 0.7902 0.2558 0.023 Uiso 1 calc . .
C6 C 0.81043(14) 0.8266(2) 0.2195(11) 0.0177(11) Uani 1 d . .
H6 H 0.8041 0.8548 0.0854 0.021 Uiso 1 calc . .
C7 C 0.84010(12) 0.82345(19) 0.3118(12) 0.0152(11) Uani 1 d . .
H7 H 0.8547 0.8489 0.2394 0.018 Uiso 1 calc . .
C7A C 0.84928(12) 0.78203(19) 0.5163(10) 0.0116(10) Uani 1 d . .

loop_
_atom_site_aniso_label
_atom_site_aniso_U_11
_atom_site_aniso_U_22
_atom_site_aniso_U_33
_atom_site_aniso_U_23
_atom_site_aniso_U_13
_atom_site_aniso_U_12
Pb1 0.01128(7) 0.01455(7) 0.00997(7) 0.00022(8) 0.00050(8) -0.00186(7)
Cl1 0.0218(6) 0.0171(5) 0.0207(6) 0.0036(7) 0.0054(7) 0.0046(4)
Cl2 0.0136(6) 0.0198(5) 0.0168(5) -0.0012(7) 0.0007(7) -0.0026(4)
Cl3 0.0149(6) 0.0180(5) 0.0234(6) 0.0008(7) -0.0007(7) -0.0002(4)
C1 0.017(3) 0.015(2) 0.014(3) 0.001(2) 0.002(2) -0.0046(19)
N2 0.020(2) 0.0143(19) 0.0113(19) -0.003(2) 0.000(2) 0.0023(16)
C2 0.016(3) 0.026(3) 0.022(3) 0.004(2) -0.001(2) 0.004(2)
C3 0.020(3) 0.015(2) 0.016(3) -0.002(2) 0.000(2) -0.0025(19)
N3A 0.017(2) 0.0132(18) 0.0151(19) 0.001(2) 0.003(2) 0.0003(15)
C4 0.012(3) 0.018(2) 0.018(3) 0.000(2) 0.0035(19) -0.004(2)
C5 0.015(3) 0.023(2) 0.021(3) -0.001(3) -0.002(3) 0.000(2)
C6 0.019(3) 0.015(3) 0.019(3) 0.003(2) 0.002(2) 0.000(2)
C7 0.014(3) 0.016(2) 0.016(3) 0.002(2) 0.003(2) -0.0033(19)
C7A 0.014(3) 0.013(2) 0.008(2) -0.0028(17) 0.0023(17) -0.0017(19)

loop_
_atom_type_symbol
_atom_type_description
_atom_type_scat_dispersion_real
_atom_type_scat_dispersion_imag
_atom_type_scat_source
C C 0.0033 0.0016 'International Tables Vol C Tables 4.2.6.8 and 6.1.1.4'
H H 0 0 'International Tables Vol C Tables 4.2.6.8 and 6.1.1.4'
N N 0.0061 0.0033 'International Tables Vol C Tables 4.2.6.8 and 6.1.1.4'
Cl Cl 0.1484 0.1585 'International Tables Vol C Tables 4.2.6.8 and 6.1.1.4'
Pb Pb -3.3944 10.1111 'International Tables Vol C Tables 4.2.6.8 and 6.1.1.4'

loop_
_exptl_crystal_face_index_h
_exptl_crystal_face_index_k
_exptl_crystal_face_index_l
_exptl_crystal_face_perp_dist
1 -1 0 0.0371
-1 1 0 0.0477
-3 -1 0 0.0811
3 1 0 0.0252
1 0 1 0.1353
-1 0 -1 0.2313
1 0 0 0.0277
-1 0 0 0.085
2 1 0 0.0209
-2 -1 0 0.0742
1 3 0 0.0292

loop_
_geom_angle_atom_site_label_1
_geom_angle_atom_site_label_2
_geom_angle_atom_site_label_3
_geom_angle
_geom_angle_site_symmetry_1
_geom_angle_site_symmetry_3
_geom_angle_publ_flag
Cl2 Pb1 Cl1 88.70(4) . . ?
Cl2 Pb1 Cl1 90.35(4) . 1_554 ?
Cl1 Pb1 Cl1 98.26(3) . 1_554 ?
Cl2 Pb1 Cl3 90.76(4) . . ?
Cl1 Pb1 Cl3 84.91(4) . . ?
Cl1 Pb1 Cl3 176.67(5) 1_554 . ?
Cl2 Pb1 Cl3 92.30(4) . 1_554 ?
Cl1 Pb1 Cl3 178.44(4) . 1_554 ?
Cl1 Pb1 Cl3 82.93(4) 1_554 1_554 ?
Cl3 Pb1 Cl3 93.88(3) . 1_554 ?
Cl2 Pb1 Cl3 178.13(3) . 10_664 ?
Cl1 Pb1 Cl3 92.44(4) . 10_664 ?
Cl1 Pb1 Cl3 90.95(4) 1_554 10_664 ?
Cl3 Pb1 Cl3 87.87(4) . 10_664 ?
Cl3 Pb1 Cl3 86.53(4) 1_554 10_664 ?
Pb1 Cl1 Pb1 98.26(3) . 1_556 ?
Pb1 Cl3 Pb1 93.88(3) . 1_556 ?
Pb1 Cl3 Pb1 93.53(4) . 10_665 ?
Pb1 Cl3 Pb1 92.04(4) 1_556 10_665 ?
C7A C1 N2 107.0(5) . . ?
C7A C1 H1 126.5 . . ?
N2 C1 H1 126.5 . . ?
C3 N2 C1 109.9(5) . . ?
C3 N2 C2 125.4(5) . . ?
C1 N2 C2 124.7(5) . . ?
N2 C2 H2A 109.5 . . ?
N2 C2 H2B 109.5 . . ?
H2A C2 H2B 109.5 . . ?
N2 C2 H2C 109.5 . . ?
H2A C2 H2C 109.5 . . ?
H2B C2 H2C 109.5 . . ?
N2 C3 N3A 108.1(5) . . ?
N2 C3 H3 125.9 . . ?
N3A C3 H3 125.9 . . ?
C3 N3A C4 129.7(4) . . ?
C3 N3A C7A 108.0(4) . . ?
C4 N3A C7A 122.3(4) . . ?
C5 C4 N3A 118.6(5) . . ?
C5 C4 H4 120.7 . . ?
N3A C4 H4 120.7 . . ?
C4 C5 C6 121.0(5) . . ?
C4 C5 H5 119.5 . . ?
C6 C5 H5 119.5 . . ?
C7 C6 C5 120.2(5) . . ?
C7 C6 H6 119.9 . . ?
C5 C6 H6 119.9 . . ?
C6 C7 C7A 119.8(5) . . ?
C6 C7 H7 120.1 . . ?
C7A C7 H7 120.1 . . ?
C1 C7A N3A 107.0(4) . . ?
C1 C7A C7 134.9(5) . . ?
N3A C7A C7 118.1(5) . . ?

loop_
_geom_bond_atom_site_label_1
_geom_bond_atom_site_label_2
_geom_bond_distance
_geom_bond_site_symmetry_2
_geom_bond_publ_flag
Pb1 Cl2 2.6767(12) . ?
Pb1 Cl1 2.8418(15) . ?
Pb1 Cl1 2.8740(15) 1_554 ?
Pb1 Cl3 2.9185(15) . ?
Pb1 Cl3 2.9966(16) 1_554 ?
Pb1 Cl3 3.1593(12) 10_664 ?
Cl1 Pb1 2.8740(15) 1_556 ?
Cl3 Pb1 2.9966(16) 1_556 ?
Cl3 Pb1 3.1591(12) 10_665 ?
C1 C7A 1.352(7) . ?
C1 N2 1.378(6) . ?
C1 H1 0.95 . ?
N2 C3 1.322(6) . ?
N2 C2 1.471(6) . ?
C2 H2A 0.98 . ?
C2 H2B 0.98 . ?
C2 H2C 0.98 . ?
C3 N3A 1.350(7) . ?
C3 H3 0.95 . ?
N3A C4 1.385(6) . ?
N3A C7A 1.398(6) . ?
C4 C5 1.346(7) . ?
C4 H4 0.95 . ?
C5 C6 1.430(7) . ?
C5 H5 0.95 . ?
C6 C7 1.354(7) . ?
C6 H6 0.95 . ?
C7 C7A 1.415(7) . ?
C7 H7 0.95 . ?
